data_4065458
loop_
_publ_author_name
'Xu, Bao-Hua'
'Kehr, Gerald'
'Fr\"ohlich, Roland'
'Erker, Gerhard'

_publ_section_title
;
 6-Dimethylaminopentafulvene as a Lewis Base Component in Frustrated Lewis
 Pairs: Reversible Carbon--Carbon Coupling in FLP Chemistry
;
_journal_issue 19
_journal_name_full Organometallics
_journal_page_first 5080
_journal_paper_doi 10.1021/om200818x
_journal_volume 30
_journal_year 2011
_chemical_absolute_configuration ad
_chemical_formula_sum 'C36 H34 B Cl4 F10 N'
_chemical_formula_weight 823.25
_chemical_name_systematic
; 
 ? 
;
_space_group_IT_number 19
_symmetry_cell_setting orthorhombic
_symmetry_space_group_name_Hall 'P 2ac 2ab'
_symmetry_space_group_name_H-M 'P 21 21 21'
_atom_sites_solution_hydrogens geom
_atom_sites_solution_primary direct
_atom_sites_solution_secondary difmap
_audit_creation_method SHELXL-97
_cell_angle_alpha 90.00
_cell_angle_beta 90.00
_cell_angle_gamma 90.00
_cell_formula_units_Z 4
_cell_length_a 9.7356(2)
_cell_length_b 13.8046(5)
_cell_length_c 28.0546(11)
_cell_measurement_reflns_used 4986
_cell_measurement_temperature 223(2)
_cell_measurement_theta_max 68.25
_cell_measurement_theta_min 0.88
_cell_volume 3770.4(2)
_computing_cell_refinement 'Collect (Nonius B.V., 1998)'
_computing_data_collection 'Collect (Nonius B.V., 1998)'
_computing_data_reduction 'Denzo-SMN (Otwinowski & Minor, 1997)'
_computing_molecular_graphics 'XP (BrukerAXS, 2000)'
_computing_publication_material 'SHELXL-97 (Sheldrick, 1997)'
_computing_structure_refinement 'SHELXL-97 (Sheldrick, 1997)'
_computing_structure_solution 'SHELXS-97 (Sheldrick, 1990)'
_diffrn_ambient_temperature 223(2)
_diffrn_measured_fraction_theta_full 0.951
_diffrn_measured_fraction_theta_max 0.951
_diffrn_measurement_device_type 'Nonius KappaCCD APEXII'
_diffrn_measurement_method '\w and \f scans'
_diffrn_radiation_monochromator graphite
_diffrn_radiation_source 'fine-focus sealed tube'
_diffrn_radiation_type CuK\a
_diffrn_radiation_wavelength 1.54178
_diffrn_reflns_av_R_equivalents 0.047
_diffrn_reflns_av_sigmaI/netI 0.0366
_diffrn_reflns_limit_h_max 11
_diffrn_reflns_limit_h_min -11
_diffrn_reflns_limit_k_max 16
_diffrn_reflns_limit_k_min -15
_diffrn_reflns_limit_l_max 32
_diffrn_reflns_limit_l_min -32
_diffrn_reflns_number 19139
_diffrn_reflns_theta_full 66.40
_diffrn_reflns_theta_max 66.40
_diffrn_reflns_theta_min 3.15
_exptl_absorpt_coefficient_mu 3.545
_exptl_absorpt_correction_T_max 0.7182
_exptl_absorpt_correction_T_min 0.3875
_exptl_absorpt_correction_type multi-scan
_exptl_absorpt_process_details 'Denzo (Otwinowski, Borek, Majewski & Minor, 2003)'
_exptl_crystal_colour colourless
_exptl_crystal_density_diffrn 1.450
_exptl_crystal_density_method 'not measured'
_exptl_crystal_description plate
_exptl_crystal_F_000 1680
_exptl_crystal_size_max 0.33
_exptl_crystal_size_mid 0.18
_exptl_crystal_size_min 0.10
_refine_diff_density_max 0.691
_refine_diff_density_min -0.602
_refine_diff_density_rms 0.066
_refine_ls_abs_structure_details 'Flack H D (1983), Acta Cryst. A39, 876-881'
_refine_ls_abs_structure_Flack 0.06(4)
_refine_ls_extinction_method none
_refine_ls_goodness_of_fit_ref 1.023
_refine_ls_hydrogen_treatment constr
_refine_ls_matrix_type full
_refine_ls_number_parameters 476
_refine_ls_number_reflns 6095
_refine_ls_number_restraints 0
_refine_ls_restrained_S_all 1.023
_refine_ls_R_factor_all 0.0852
_refine_ls_R_factor_gt 0.0724
_refine_ls_shift/su_max 0.000
_refine_ls_shift/su_mean 0.000
_refine_ls_structure_factor_coef Fsqd
_refine_ls_weighting_details 'calc w=1/[\s^2^(Fo^2^)+(0.1066P)^2^+5.1759P] where P=(Fo^2^+2Fc^2^)/3'
_refine_ls_weighting_scheme calc
_refine_ls_wR_factor_gt 0.1871
_refine_ls_wR_factor_ref 0.2013
_reflns_number_gt 5166
_reflns_number_total 6095
_reflns_threshold_expression >2sigma(I)
_cod_data_source_file om200818x_si_006.cif
_cod_data_source_block erk6089
_cod_original_sg_symbol_H-M P212121
_cod_database_code 4065458

loop_
_symmetry_equiv_pos_as_xyz
'x, y, z'
'-x+1/2, -y, z+1/2'
'-x, y+1/2, -z+1/2'
'x+1/2, -y+1/2, -z'

loop_
_atom_site_label
_atom_site_type_symbol
_atom_site_fract_x
_atom_site_fract_y
_atom_site_fract_z
_atom_site_U_iso_or_equiv
_atom_site_adp_type
_atom_site_occupancy
_atom_site_symmetry_multiplicity
_atom_site_calc_flag
_atom_site_refinement_flags
C1 C 0.5076(5) 1.1590(3) 0.75949(16) 0.0381(10) Uani 1 1 d .
H1 H 0.5319 1.2228 0.7732 0.046 Uiso 1 1 calc R
C2 C 0.3562(5) 1.1442(3) 0.75770(18) 0.0415(11) Uani 1 1 d .
H2 H 0.3025 1.1316 0.7848 0.050 Uiso 1 1 calc R
C3 C 0.3039(5) 1.1505(4) 0.71350(19) 0.0482(12) Uani 1 1 d .
C4 C 0.4117(6) 1.1760(4) 0.67808(18) 0.0495(12) Uani 1 1 d .
H4A H 0.4073 1.2446 0.6693 0.059 Uiso 1 1 calc R
H4B H 0.4042 1.1362 0.6493 0.059 Uiso 1 1 calc R
C5 C 0.5446(5) 1.1527(3) 0.70614(17) 0.0392(10) Uani 1 1 d .
H5 H 0.6183 1.1993 0.6981 0.047 Uiso 1 1 calc R
C6 C 0.1613(7) 1.1420(5) 0.6979(2) 0.0680(17) Uani 1 1 d .
C7 C 0.1029(7) 1.2277(5) 0.6668(3) 0.0700(17) Uani 1 1 d .
H7A H 0.1764 1.2726 0.6593 0.105 Uiso 1 1 calc R
H7B H 0.0317 1.2612 0.6845 0.105 Uiso 1 1 calc R
H7C H 0.0646 1.2020 0.6375 0.105 Uiso 1 1 calc R
N1 N 0.0928(6) 1.0715(5) 0.7082(2) 0.0750(15) Uani 1 1 d .
C8 C -0.0559(6) 1.0677(8) 0.6901(4) 0.119(4) Uani 1 1 d .
H8A H -0.0972 1.1314 0.6930 0.179 Uiso 1 1 calc R
H8B H -0.1078 1.0216 0.7090 0.179 Uiso 1 1 calc R
H8C H -0.0566 1.0478 0.6570 0.179 Uiso 1 1 calc R
C9 C 0.1355(8) 0.9888(5) 0.7338(3) 0.084(2) Uani 1 1 d .
H9A H 0.2350 0.9855 0.7338 0.125 Uiso 1 1 calc R
H9B H 0.0983 0.9311 0.7189 0.125 Uiso 1 1 calc R
H9C H 0.1025 0.9931 0.7664 0.125 Uiso 1 1 calc R
C11 C 0.6897(5) 0.9032(3) 0.74273(19) 0.0468(11) Uani 1 1 d .
H11A H 0.7240 0.8857 0.7114 0.070 Uiso 1 1 calc R
H11B H 0.6243 0.8549 0.7534 0.070 Uiso 1 1 calc R
H11C H 0.7656 0.9066 0.7650 0.070 Uiso 1 1 calc R
C12 C 0.6192(4) 1.0016(3) 0.74004(16) 0.0356(10) Uani 1 1 d .
C13 C 0.5939(5) 1.0485(3) 0.69943(16) 0.0364(10) Uani 1 1 d .
C21 C 0.6160(5) 1.0126(3) 0.65011(17) 0.0412(11) Uani 1 1 d .
C22 C 0.6676(5) 1.0723(4) 0.61430(17) 0.0469(12) Uani 1 1 d .
H22 H 0.6850 1.1378 0.6212 0.056 Uiso 1 1 calc R
C23 C 0.6939(6) 1.0382(4) 0.56897(19) 0.0533(13) Uani 1 1 d .
H23 H 0.7315 1.0810 0.5464 0.064 Uiso 1 1 calc R
C24 C 0.6674(5) 0.9444(4) 0.55541(18) 0.0487(12) Uani 1 1 d .
C25 C 0.6081(6) 0.8851(4) 0.59076(19) 0.0538(13) Uani 1 1 d .
H25 H 0.5838 0.8211 0.5829 0.065 Uiso 1 1 calc R
C26 C 0.5846(6) 0.9178(4) 0.63628(17) 0.0476(12) Uani 1 1 d .
H26 H 0.5464 0.8752 0.6588 0.057 Uiso 1 1 calc R
C27 C 0.6925(6) 0.9027(4) 0.50566(19) 0.0599(14) Uani 1 1 d .
C28 C 0.7954(9) 0.8188(5) 0.5097(3) 0.087(2) Uani 1 1 d .
H28A H 0.8188 0.7957 0.4781 0.131 Uiso 1 1 calc R
H28B H 0.7545 0.7665 0.5280 0.131 Uiso 1 1 calc R
H28C H 0.8778 0.8413 0.5257 0.131 Uiso 1 1 calc R
C29 C 0.7579(8) 0.9789(6) 0.4725(2) 0.0762(19) Uani 1 1 d .
H29A H 0.8511 0.9922 0.4829 0.114 Uiso 1 1 calc R
H29B H 0.7044 1.0382 0.4736 0.114 Uiso 1 1 calc R
H29C H 0.7594 0.9543 0.4401 0.114 Uiso 1 1 calc R
C30 C 0.5569(9) 0.8691(7) 0.4832(2) 0.092(2) Uani 1 1 d .
H30A H 0.5116 0.8238 0.5045 0.138 Uiso 1 1 calc R
H30B H 0.5755 0.8375 0.4530 0.138 Uiso 1 1 calc R
H30C H 0.4978 0.9246 0.4780 0.138 Uiso 1 1 calc R
B1 B 0.5902(5) 1.0690(4) 0.78645(19) 0.0378(11) Uani 1 1 d .
C31 C 0.7456(5) 1.0957(3) 0.80825(16) 0.0390(10) Uani 1 1 d .
C32 C 0.8109(5) 1.0323(4) 0.83848(17) 0.0450(11) Uani 1 1 d .
F32 F 0.7496(3) 0.9495(2) 0.85311(10) 0.0526(7) Uani 1 1 d .
C33 C 0.9432(5) 1.0466(4) 0.85649(18) 0.0486(12) Uani 1 1 d .
F33 F 1.0004(3) 0.9798(3) 0.88493(12) 0.0720(10) Uani 1 1 d .
C34 C 1.0146(5) 1.1279(4) 0.84412(19) 0.0521(13) Uani 1 1 d .
F34 F 1.1410(3) 1.1443(3) 0.86085(13) 0.0759(10) Uani 1 1 d .
C35 C 0.9548(5) 1.1923(4) 0.81322(19) 0.0484(12) Uani 1 1 d .
F35 F 1.0260(3) 1.2720(2) 0.79925(14) 0.0682(9) Uani 1 1 d .
C36 C 0.8233(5) 1.1753(4) 0.79650(18) 0.0444(11) Uani 1 1 d .
F36 F 0.7758(3) 1.2441(2) 0.76607(12) 0.0591(8) Uani 1 1 d .
C41 C 0.4943(5) 1.0275(4) 0.83063(17) 0.0432(11) Uani 1 1 d .
C42 C 0.4108(5) 0.9456(4) 0.82879(18) 0.0465(11) Uani 1 1 d .
F42 F 0.4044(3) 0.8914(2) 0.78841(11) 0.0577(8) Uani 1 1 d .
C43 C 0.3274(5) 0.9151(4) 0.8656(2) 0.0530(13) Uani 1 1 d .
F43 F 0.2505(4) 0.8352(2) 0.86141(14) 0.0765(10) Uani 1 1 d .
C44 C 0.3261(6) 0.9671(5) 0.9072(2) 0.0578(14) Uani 1 1 d .
F44 F 0.2463(4) 0.9387(3) 0.94427(13) 0.0820(11) Uani 1 1 d .
C45 C 0.4041(6) 1.0515(4) 0.91071(18) 0.0536(13) Uani 1 1 d .
F45 F 0.3981(4) 1.1044(3) 0.95060(11) 0.0803(11) Uani 1 1 d .
C46 C 0.4840(5) 1.0781(4) 0.87256(17) 0.0439(11) Uani 1 1 d .
F46 F 0.5536(3) 1.1621(2) 0.87840(12) 0.0615(8) Uani 1 1 d .
C101 C 0.4244(15) 1.2074(8) 0.5111(4) 0.145(4) Uani 1 1 d .
H10A H 0.4585 1.1447 0.5225 0.174 Uiso 1 1 calc R
H10B H 0.3283 1.1981 0.5018 0.174 Uiso 1 1 calc R
Cl11 Cl 0.4269(4) 1.2858(2) 0.55834(10) 0.1514(13) Uani 1 1 d .
Cl12 Cl 0.5096(6) 1.2350(4) 0.46375(15) 0.212(2) Uani 1 1 d .
C102 C 0.2350(15) 0.9302(8) 0.5683(4) 0.137(4) Uani 1 1 d .
H10C H 0.2107 0.9003 0.5378 0.164 Uiso 1 1 calc R
H10D H 0.3353 0.9354 0.5695 0.164 Uiso 1 1 calc R
Cl21 Cl 0.1693(6) 1.0409(3) 0.56976(15) 0.207(2) Uani 1 1 d .
Cl22 Cl 0.1844(7) 0.8573(3) 0.61172(15) 0.230(3) Uani 1 1 d .

loop_
_atom_site_aniso_label
_atom_site_aniso_U_11
_atom_site_aniso_U_22
_atom_site_aniso_U_33
_atom_site_aniso_U_23
_atom_site_aniso_U_13
_atom_site_aniso_U_12
C1 0.040(2) 0.030(2) 0.045(3) -0.0028(19) -0.005(2) 0.0000(19)
C2 0.037(2) 0.038(2) 0.050(3) -0.007(2) -0.002(2) 0.003(2)
C3 0.036(2) 0.046(3) 0.063(3) -0.010(3) -0.012(2) 0.005(2)
C4 0.058(3) 0.049(3) 0.042(3) -0.003(2) -0.011(2) 0.013(3)
C5 0.035(2) 0.038(2) 0.045(2) -0.003(2) -0.0050(19) 0.0024(19)
C6 0.060(4) 0.069(4) 0.075(4) -0.027(3) 0.003(3) 0.005(3)
C7 0.054(3) 0.070(4) 0.086(4) 0.002(3) -0.022(3) 0.006(3)
N1 0.065(3) 0.079(4) 0.081(4) -0.009(3) 0.014(3) -0.001(3)
C8 0.027(3) 0.155(8) 0.176(9) -0.068(7) 0.004(4) -0.026(4)
C9 0.084(5) 0.072(4) 0.095(5) 0.018(4) -0.009(4) -0.035(4)
C11 0.053(3) 0.036(2) 0.052(3) -0.002(2) -0.002(2) 0.002(2)
C12 0.032(2) 0.035(2) 0.040(3) -0.0015(19) 0.0004(18) -0.0008(18)
C13 0.036(2) 0.032(2) 0.042(2) -0.0042(19) 0.0012(19) -0.0004(19)
C21 0.034(2) 0.042(2) 0.048(3) 0.001(2) -0.001(2) 0.003(2)
C22 0.059(3) 0.036(2) 0.045(3) 0.003(2) 0.003(2) -0.007(2)
C23 0.059(3) 0.053(3) 0.048(3) 0.005(2) 0.004(2) -0.009(3)
C24 0.048(3) 0.053(3) 0.045(3) -0.010(2) 0.004(2) 0.002(2)
C25 0.070(4) 0.043(3) 0.049(3) -0.004(2) 0.007(3) -0.014(3)
C26 0.062(3) 0.044(3) 0.037(2) -0.003(2) 0.004(2) -0.010(2)
C27 0.077(4) 0.059(3) 0.044(3) -0.003(3) 0.009(3) 0.000(3)
C28 0.116(6) 0.074(4) 0.071(4) -0.012(4) 0.030(4) 0.022(4)
C29 0.087(5) 0.091(5) 0.051(3) 0.002(3) 0.019(3) -0.005(4)
C30 0.109(6) 0.119(6) 0.049(3) -0.020(4) 0.000(4) -0.020(5)
B1 0.033(2) 0.038(3) 0.043(3) -0.002(2) -0.007(2) 0.001(2)
C31 0.044(2) 0.035(2) 0.039(2) -0.0036(19) -0.005(2) 0.003(2)
C32 0.045(3) 0.048(3) 0.042(3) -0.002(2) 0.003(2) 0.002(2)
F32 0.0520(16) 0.0481(15) 0.0575(17) 0.0142(14) -0.0041(14) 0.0050(13)
C33 0.039(3) 0.061(3) 0.046(3) 0.002(2) -0.006(2) 0.009(2)
F33 0.0563(18) 0.093(3) 0.067(2) 0.0210(19) -0.0145(16) 0.0138(18)
C34 0.041(3) 0.067(3) 0.049(3) -0.005(3) -0.009(2) 0.006(2)
F34 0.0390(17) 0.105(3) 0.083(2) -0.001(2) -0.0178(16) 0.0014(17)
C35 0.038(3) 0.052(3) 0.055(3) -0.003(2) -0.001(2) -0.003(2)
F35 0.0448(17) 0.064(2) 0.096(2) 0.0080(18) -0.0106(16) -0.0141(15)
C36 0.039(3) 0.044(3) 0.050(3) 0.001(2) -0.002(2) -0.003(2)
F36 0.0516(17) 0.0475(16) 0.078(2) 0.0169(15) -0.0186(15) -0.0072(13)
C41 0.040(2) 0.044(3) 0.045(3) 0.000(2) -0.003(2) 0.002(2)
C42 0.048(3) 0.041(3) 0.051(3) -0.002(2) 0.000(2) -0.001(2)
F42 0.0645(18) 0.0438(15) 0.0647(19) -0.0108(14) 0.0088(15) -0.0120(14)
C43 0.049(3) 0.045(3) 0.065(3) 0.019(3) 0.010(3) 0.004(2)
F43 0.072(2) 0.0554(19) 0.102(3) 0.0126(19) 0.023(2) -0.0093(18)
C44 0.051(3) 0.074(4) 0.048(3) 0.017(3) 0.004(2) 0.008(3)
F44 0.077(2) 0.104(3) 0.065(2) 0.025(2) 0.0248(19) 0.007(2)
C45 0.049(3) 0.071(4) 0.041(3) -0.003(3) -0.001(2) 0.009(3)
F45 0.082(2) 0.113(3) 0.0458(18) -0.0165(19) 0.0109(16) 0.007(2)
C46 0.048(3) 0.046(3) 0.038(2) 0.000(2) -0.003(2) 0.002(2)
F46 0.0586(18) 0.0633(19) 0.0628(19) -0.0224(16) 0.0027(15) -0.0077(15)
C101 0.180(12) 0.108(7) 0.146(10) -0.020(7) -0.012(9) 0.004(8)
Cl11 0.247(4) 0.1084(18) 0.0990(17) -0.0047(15) -0.033(2) -0.017(2)
Cl12 0.277(5) 0.215(4) 0.144(3) -0.001(3) 0.079(3) -0.066(4)
C102 0.190(12) 0.126(8) 0.094(6) 0.004(6) 0.047(7) 0.043(8)
Cl21 0.341(7) 0.106(2) 0.173(3) 0.002(2) 0.087(4) 0.026(3)
Cl22 0.400(8) 0.142(3) 0.147(3) 0.035(2) 0.074(4) -0.043(4)

loop_
_atom_type_symbol
_atom_type_description
_atom_type_scat_dispersion_real
_atom_type_scat_dispersion_imag
_atom_type_scat_source
C C 0.0181 0.0091 'International Tables Vol C Tables 4.2.6.8 and 6.1.1.4'
H H 0.0000 0.0000 'International Tables Vol C Tables 4.2.6.8 and 6.1.1.4'
B B 0.0090 0.0039 'International Tables Vol C Tables 4.2.6.8 and 6.1.1.4'
N N 0.0311 0.0180 'International Tables Vol C Tables 4.2.6.8 and 6.1.1.4'
F F 0.0727 0.0534 'International Tables Vol C Tables 4.2.6.8 and 6.1.1.4'
Cl Cl 0.3639 0.7018 'International Tables Vol C Tables 4.2.6.8 and 6.1.1.4'

loop_
_geom_angle_atom_site_label_1
_geom_angle_atom_site_label_2
_geom_angle_atom_site_label_3
_geom_angle
C2 C1 C5 101.0(4)
C2 C1 B1 113.0(4)
C5 C1 B1 106.7(4)
C2 C1 H1 111.9
C5 C1 H1 111.9
B1 C1 H1 111.9
C3 C2 C1 113.4(5)
C3 C2 H2 123.3
C1 C2 H2 123.3
C2 C3 C6 129.2(5)
C2 C3 C4 111.4(4)
C6 C3 C4 119.3(5)
C3 C4 C5 101.6(4)
C3 C4 H4A 111.5
C5 C4 H4A 111.5
C3 C4 H4B 111.5
C5 C4 H4B 111.5
H4A C4 H4B 109.3
C13 C5 C1 104.2(4)
C13 C5 C4 113.3(4)
C1 C5 C4 106.7(4)
C13 C5 H5 110.8
C1 C5 H5 110.8
C4 C5 H5 110.8
N1 C6 C3 121.0(7)
N1 C6 C7 122.3(6)
C3 C6 C7 116.7(6)
C6 C7 H7A 109.5
C6 C7 H7B 109.5
H7A C7 H7B 109.5
C6 C7 H7C 109.5
H7A C7 H7C 109.5
H7B C7 H7C 109.5
C6 N1 C9 127.4(6)
C6 N1 C8 117.8(7)
C9 N1 C8 114.8(7)
N1 C8 H8A 109.5
N1 C8 H8B 109.5
H8A C8 H8B 109.5
N1 C8 H8C 109.5
H8A C8 H8C 109.5
H8B C8 H8C 109.5
N1 C9 H9A 109.5
N1 C9 H9B 109.5
H9A C9 H9B 109.5
N1 C9 H9C 109.5
H9A C9 H9C 109.5
H9B C9 H9C 109.5
C12 C11 H11A 109.5
C12 C11 H11B 109.5
H11A C11 H11B 109.5
C12 C11 H11C 109.5
H11A C11 H11C 109.5
H11B C11 H11C 109.5
C13 C12 C11 123.9(4)
C13 C12 B1 112.0(4)
C11 C12 B1 123.3(4)
C12 C13 C21 127.4(4)
C12 C13 C5 114.2(4)
C21 C13 C5 118.3(4)
C22 C21 C26 115.6(5)
C22 C21 C13 121.8(4)
C26 C21 C13 122.6(4)
C23 C22 C21 122.0(5)
C23 C22 H22 119.0
C21 C22 H22 119.0
C24 C23 C22 122.8(5)
C24 C23 H23 118.6
C22 C23 H23 118.6
C23 C24 C25 115.4(5)
C23 C24 C27 125.2(5)
C25 C24 C27 119.3(5)
C26 C25 C24 122.1(5)
C26 C25 H25 118.9
C24 C25 H25 118.9
C25 C26 C21 121.9(5)
C25 C26 H26 119.0
C21 C26 H26 119.0
C24 C27 C30 110.5(5)
C24 C27 C28 108.6(5)
C30 C27 C28 111.3(6)
C24 C27 C29 111.2(5)
C30 C27 C29 108.3(6)
C28 C27 C29 106.8(5)
C27 C28 H28A 109.5
C27 C28 H28B 109.5
H28A C28 H28B 109.5
C27 C28 H28C 109.5
H28A C28 H28C 109.5
H28B C28 H28C 109.5
C27 C29 H29A 109.5
C27 C29 H29B 109.5
H29A C29 H29B 109.5
C27 C29 H29C 109.5
H29A C29 H29C 109.5
H29B C29 H29C 109.5
C27 C30 H30A 109.5
C27 C30 H30B 109.5
H30A C30 H30B 109.5
C27 C30 H30C 109.5
H30A C30 H30C 109.5
H30B C30 H30C 109.5
C12 B1 C41 120.0(4)
C12 B1 C1 98.5(3)
C41 B1 C1 109.1(4)
C12 B1 C31 105.2(4)
C41 B1 C31 108.2(4)
C1 B1 C31 116.1(4)
C36 C31 C32 113.7(4)
C36 C31 B1 125.9(4)
C32 C31 B1 120.2(4)
F32 C32 C31 121.4(4)
F32 C32 C33 114.6(4)
C31 C32 C33 124.0(5)
F33 C33 C34 120.3(4)
F33 C33 C32 120.0(5)
C34 C33 C32 119.6(5)
F34 C34 C33 121.3(5)
F34 C34 C35 120.2(5)
C33 C34 C35 118.5(5)
F35 C35 C34 119.4(5)
F35 C35 C36 120.8(5)
C34 C35 C36 119.8(5)
F36 C36 C31 121.5(4)
F36 C36 C35 114.2(4)
C31 C36 C35 124.3(5)
C46 C41 C42 113.7(4)
C46 C41 B1 120.5(4)
C42 C41 B1 125.6(4)
F42 C42 C43 115.4(4)
F42 C42 C41 120.3(4)
C43 C42 C41 124.3(5)
F43 C43 C44 120.1(5)
F43 C43 C42 121.0(5)
C44 C43 C42 118.9(5)
F44 C44 C43 120.5(6)
F44 C44 C45 120.0(5)
C43 C44 C45 119.4(5)
F45 C45 C46 122.1(5)
F45 C45 C44 119.4(5)
C46 C45 C44 118.5(5)
F46 C46 C41 120.2(4)
F46 C46 C45 114.7(4)
C41 C46 C45 125.1(5)
Cl12 C101 Cl11 118.8(8)
Cl12 C101 H10A 107.6
Cl11 C101 H10A 107.6
Cl12 C101 H10B 107.6
Cl11 C101 H10B 107.6
H10A C101 H10B 107.1
Cl22 C102 Cl21 115.4(6)
Cl22 C102 H10C 108.4
Cl21 C102 H10C 108.4
Cl22 C102 H10D 108.4
Cl21 C102 H10D 108.4
H10C C102 H10D 107.5

loop_
_geom_bond_atom_site_label_1
_geom_bond_atom_site_label_2
_geom_bond_distance
C1 C2 1.489(7)
C1 C5 1.542(7)
C1 B1 1.662(7)
C1 H1 0.9900
C2 C3 1.343(7)
C2 H2 0.9400
C3 C6 1.460(8)
C3 C4 1.488(8)
C4 C5 1.548(7)
C4 H4A 0.9800
C4 H4B 0.9800
C5 C13 1.529(6)
C5 H5 0.9900
C6 N1 1.215(9)
C6 C7 1.576(10)
C7 H7A 0.9700
C7 H7B 0.9700
C7 H7C 0.9700
N1 C9 1.411(9)
N1 C8 1.534(9)
C8 H8A 0.9700
C8 H8B 0.9700
C8 H8C 0.9700
C9 H9A 0.9700
C9 H9B 0.9700
C9 H9C 0.9700
C11 C12 1.523(6)
C11 H11A 0.9700
C11 H11B 0.9700
C11 H11C 0.9700
C12 C13 1.333(6)
C12 B1 1.625(7)
C13 C21 1.485(7)
C21 C22 1.393(7)
C21 C26 1.399(7)
C22 C23 1.380(7)
C22 H22 0.9400
C23 C24 1.374(8)
C23 H23 0.9400
C24 C25 1.409(8)
C24 C27 1.529(7)
C25 C26 1.374(7)
C25 H25 0.9400
C26 H26 0.9400
C27 C30 1.534(10)
C27 C28 1.536(10)
C27 C29 1.543(9)
C28 H28A 0.9700
C28 H28B 0.9700
C28 H28C 0.9700
C29 H29A 0.9700
C29 H29B 0.9700
C29 H29C 0.9700
C30 H30A 0.9700
C30 H30B 0.9700
C30 H30C 0.9700
B1 C41 1.654(7)
B1 C31 1.673(7)
C31 C36 1.374(7)
C31 C32 1.375(7)
C32 F32 1.353(6)
C32 C33 1.397(7)
C33 F33 1.341(6)
C33 C34 1.365(8)
C34 F34 1.336(6)
C34 C35 1.372(8)
C35 F35 1.358(6)
C35 C36 1.384(7)
C36 F36 1.358(6)
C41 C46 1.372(7)
C41 C42 1.394(7)
C42 F42 1.359(6)
C42 C43 1.380(7)
C43 F43 1.339(7)
C43 C44 1.371(9)
C44 F44 1.355(6)
C44 C45 1.395(9)
C45 F45 1.337(6)
C45 C46 1.373(7)
C46 F46 1.354(6)
C101 Cl12 1.613(14)
C101 Cl11 1.710(12)
C101 H10A 0.9800
C101 H10B 0.9800
C102 Cl22 1.655(11)
C102 Cl21 1.657(11)
C102 H10C 0.9800
C102 H10D 0.9800

loop_
_geom_torsion_atom_site_label_1
_geom_torsion_atom_site_label_2
_geom_torsion_atom_site_label_3
_geom_torsion_atom_site_label_4
_geom_torsion
C5 C1 C2 C3 -12.5(5)
B1 C1 C2 C3 -126.0(5)
C1 C2 C3 C6 -178.7(6)
C1 C2 C3 C4 -2.9(6)
C2 C3 C4 C5 16.9(5)
C6 C3 C4 C5 -166.9(5)
C2 C1 C5 C13 -97.8(4)
B1 C1 C5 C13 20.4(5)
C2 C1 C5 C4 22.2(5)
B1 C1 C5 C4 140.5(4)
C3 C4 C5 C13 90.1(5)
C3 C4 C5 C1 -24.0(5)
C2 C3 C6 N1 -54.2(9)
C4 C3 C6 N1 130.3(6)
C2 C3 C6 C7 126.6(7)
C4 C3 C6 C7 -48.9(7)
C3 C6 N1 C9 -2.2(11)
C7 C6 N1 C9 177.0(6)
C3 C6 N1 C8 -179.6(6)
C7 C6 N1 C8 -0.4(10)
C11 C12 C13 C21 6.0(7)
B1 C12 C13 C21 176.2(4)
C11 C12 C13 C5 -170.2(4)
B1 C12 C13 C5 0.0(5)
C1 C5 C13 C12 -13.5(5)
C4 C5 C13 C12 -129.0(4)
C1 C5 C13 C21 170.0(4)
C4 C5 C13 C21 54.4(6)
C12 C13 C21 C22 -139.9(5)
C5 C13 C21 C22 36.1(6)
C12 C13 C21 C26 41.1(7)
C5 C13 C21 C26 -142.8(5)
C26 C21 C22 C23 -3.8(8)
C13 C21 C22 C23 177.1(5)
C21 C22 C23 C24 2.1(9)
C22 C23 C24 C25 1.4(8)
C22 C23 C24 C27 179.2(5)
C23 C24 C25 C26 -3.0(9)
C27 C24 C25 C26 179.1(6)
C24 C25 C26 C21 1.2(9)
C22 C21 C26 C25 2.2(8)
C13 C21 C26 C25 -178.7(5)
C23 C24 C27 C30 -117.9(7)
C25 C24 C27 C30 59.8(8)
C23 C24 C27 C28 119.7(7)
C25 C24 C27 C28 -62.6(7)
C23 C24 C27 C29 2.4(8)
C25 C24 C27 C29 -179.9(6)
C13 C12 B1 C41 130.1(4)
C11 C12 B1 C41 -59.6(6)
C13 C12 B1 C1 12.2(5)
C11 C12 B1 C1 -177.5(4)
C13 C12 B1 C31 -107.9(4)
C11 C12 B1 C31 62.4(5)
C2 C1 B1 C12 90.5(4)
C5 C1 B1 C12 -19.6(4)
C2 C1 B1 C41 -35.4(5)
C5 C1 B1 C41 -145.4(4)
C2 C1 B1 C31 -157.9(4)
C5 C1 B1 C31 92.0(4)
C12 B1 C31 C36 91.2(5)
C41 B1 C31 C36 -139.4(5)
C1 B1 C31 C36 -16.4(7)
C12 B1 C31 C32 -84.3(5)
C41 B1 C31 C32 45.1(6)
C1 B1 C31 C32 168.1(4)
C36 C31 C32 F32 -179.1(4)
B1 C31 C32 F32 -3.1(7)
C36 C31 C32 C33 0.8(7)
B1 C31 C32 C33 176.8(4)
F32 C32 C33 F33 1.5(7)
C31 C32 C33 F33 -178.4(5)
F32 C32 C33 C34 -179.9(5)
C31 C32 C33 C34 0.2(8)
F33 C33 C34 F34 -1.8(8)
C32 C33 C34 F34 179.6(5)
F33 C33 C34 C35 177.1(5)
C32 C33 C34 C35 -1.5(8)
F34 C34 C35 F35 1.0(8)
C33 C34 C35 F35 -177.8(5)
F34 C34 C35 C36 -179.3(5)
C33 C34 C35 C36 1.9(8)
C32 C31 C36 F36 178.4(4)
B1 C31 C36 F36 2.6(7)
C32 C31 C36 C35 -0.5(7)
B1 C31 C36 C35 -176.2(5)
F35 C35 C36 F36 -0.1(7)
C34 C35 C36 F36 -179.8(5)
F35 C35 C36 C31 178.8(5)
C34 C35 C36 C31 -0.9(8)
C12 B1 C41 C46 171.3(4)
C1 B1 C41 C46 -76.4(5)
C31 B1 C41 C46 50.7(6)
C12 B1 C41 C42 -13.6(7)
C1 B1 C41 C42 98.7(5)
C31 B1 C41 C42 -134.2(5)
C46 C41 C42 F42 176.3(4)
B1 C41 C42 F42 0.9(7)
C46 C41 C42 C43 -1.7(7)
B1 C41 C42 C43 -177.1(5)
F42 C42 C43 F43 2.4(7)
C41 C42 C43 F43 -179.5(5)
F42 C42 C43 C44 -178.8(5)
C41 C42 C43 C44 -0.8(8)
F43 C43 C44 F44 -0.7(8)
C42 C43 C44 F44 -179.4(5)
F43 C43 C44 C45 -178.5(5)
C42 C43 C44 C45 2.8(8)
F44 C44 C45 F45 -0.7(8)
C43 C44 C45 F45 177.1(5)
F44 C44 C45 C46 179.9(5)
C43 C44 C45 C46 -2.3(8)
C42 C41 C46 F46 -176.4(4)
B1 C41 C46 F46 -0.8(7)
C42 C41 C46 C45 2.2(7)
B1 C41 C46 C45 177.9(5)
F45 C45 C46 F46 -1.0(7)
C44 C45 C46 F46 178.4(5)
F45 C45 C46 C41 -179.7(5)
C44 C45 C46 C41 -0.3(8)
